data_2011173
loop_
_publ_author_name
'Strukan, Neven'
'Cindri\'c, Marina'
'Dev\<ci\'c, Maja'
'Giester, Gerald'
'Kamenar, Boris'

_publ_section_title
;
 Bis(tetramethylammonium) hexamolybdate hydrate,
 [(CH~3~)~4~N]~2~[Mo~6~O~19~]&#x00B7;H~2~O
;
_journal_issue 7
_journal_name_full 'Acta Crystallographica Section C'
_journal_page_first e278
_journal_page_last e279
_journal_paper_doi 10.1107/S0108270100007630
_journal_volume 56
_journal_year 2000
_chemical_formula_iupac '(C4 H12 N)2 [Mo6 O19], H2 O'
_chemical_formula_moiety '2C4 H12 N 1+, Mo6 O19 2-, H2 O'
_chemical_formula_structural '((C H3)4 N)2 (Mo6 O19) (H2 O)'
_chemical_formula_sum 'C8 H26 Mo6 N2 O20'
_chemical_formula_weight 1045.93
_chemical_name_systematic
;
tetramethylammonium hexamolybdate hydrate
;
_space_group_IT_number 225
_symmetry_cell_setting cubic
_symmetry_space_group_name_Hall '-F 4 2 3'
_symmetry_space_group_name_H-M 'F m -3 m'
_cell_angle_alpha 90.00
_cell_angle_beta 90.00
_cell_angle_gamma 90.00
_cell_formula_units_Z 4
_cell_length_a 13.824(5)
_cell_length_b 13.824(5)
_cell_length_c 13.824(5)
_cell_measurement_temperature 293(2)
_cell_volume 2641.8(17)
_computing_cell_refinement DENZO
_computing_data_collection 'DENZO (Otwinowski & Minor, 1997)'
_computing_data_reduction DENZO
_computing_molecular_graphics 'PLUTON (Speck, 1982) and ORTEPII (Johnson, 1976)'
_computing_publication_material SHELXL97
_computing_structure_refinement SHELXL97
_computing_structure_solution 'SHELXS97 (Sheldrick, 1997)'
_diffrn_ambient_temperature 293(2)
_diffrn_measurement_device_type 'Nonius KappaCCD'
_diffrn_measurement_method '2\% \f and \w scans'
_diffrn_radiation_monochromator graphite
_diffrn_radiation_source 'fine-focus sealed tube'
_diffrn_radiation_type MoK\a
_diffrn_radiation_wavelength .71069
_diffrn_reflns_av_R_equivalents .020
_diffrn_reflns_av_sigmaI/netI .0262
_diffrn_reflns_limit_h_max 21
_diffrn_reflns_limit_h_min -21
_diffrn_reflns_limit_k_max 15
_diffrn_reflns_limit_k_min -15
_diffrn_reflns_limit_l_max 14
_diffrn_reflns_limit_l_min -14
_diffrn_reflns_number 702
_diffrn_reflns_theta_max 34.28
_diffrn_reflns_theta_min 4.17
_exptl_absorpt_coefficient_mu 2.846
_exptl_absorpt_correction_type none
_exptl_crystal_colour orange
_exptl_crystal_density_diffrn 2.630
_exptl_crystal_density_method 'not measured'
_exptl_crystal_description prism
_exptl_crystal_F_000 2000
_exptl_crystal_size_max .24
_exptl_crystal_size_mid .22
_exptl_crystal_size_min .22
_refine_diff_density_max .629
_refine_diff_density_min -.509
_refine_ls_extinction_coef 8.0E-4(18)
_refine_ls_extinction_method SHELXL97
_refine_ls_goodness_of_fit_ref 1.194
_refine_ls_hydrogen_treatment noref
_refine_ls_matrix_type full
_refine_ls_number_parameters 20
_refine_ls_number_reflns 320
_refine_ls_number_restraints 0
_refine_ls_restrained_S_all 1.194
_refine_ls_R_factor_all .031
_refine_ls_R_factor_gt .025
_refine_ls_shift/su_max .001
_refine_ls_shift/su_mean .000
_refine_ls_structure_factor_coef Fsqd
_refine_ls_weighting_details 'w = 1/[\s^2^(Fo^2^)+(0.0238P)^2^+6.8529P] where P = (Fo^2^+2Fc^2^)/3'
_refine_ls_weighting_scheme calc
_refine_ls_wR_factor_ref .064
_reflns_number_gt 273
_reflns_number_total 320
_reflns_threshold_expression I>2\s(I)
_cod_data_source_file qb0194.cif
_cod_data_source_block I
_cod_depositor_comments
;
The following automatic conversions were performed:

'_refine_ls_weighting_scheme' value 'calc w =
1/[\s^2^(Fo^2^)+(0.0238P)^2^+6.8529P] where P = (Fo^2^+2Fc^2^)/3' was
changed to 'calc'. New tag '_refine_ls_weighting_details' was
created. The value of the new tag was set to 'w =
1/[\s^2^(Fo^2^)+(0.0238P)^2^+6.8529P] where P = (Fo^2^+2Fc^2^)/3'.

Automatic conversion script
Id: cif_fix_values 3143 2015-03-26 13:38:13Z robertas 
;
_cod_database_code 2011173
_cod_database_fobs_code 2011173

loop_
_symmetry_equiv_pos_as_xyz
'x, y, z'
'-x, -y, z'
'x, -y, -z'
'-x, y, -z'
'z, x, y'
'y, z, x'
'-z, -x, y'
'-y, z, -x'
'z, -x, -y'
'-y, -z, x'
'-z, x, -y'
'y, -z, -x'
'-y, -x, -z'
'y, x, -z'
'y, -x, z'
'-y, x, z'
'-x, -z, -y'
'-z, -y, -x'
'x, z, -y'
'-z, y, x'
'x, -z, y'
'z, y, -x'
'-x, z, y'
'z, -y, x'
'x, y+1/2, z+1/2'
'-x, -y+1/2, z+1/2'
'x, -y+1/2, -z+1/2'
'-x, y+1/2, -z+1/2'
'z, x+1/2, y+1/2'
'y, z+1/2, x+1/2'
'-z, -x+1/2, y+1/2'
'-y, z+1/2, -x+1/2'
'z, -x+1/2, -y+1/2'
'-y, -z+1/2, x+1/2'
'-z, x+1/2, -y+1/2'
'y, -z+1/2, -x+1/2'
'-y, -x+1/2, -z+1/2'
'y, x+1/2, -z+1/2'
'y, -x+1/2, z+1/2'
'-y, x+1/2, z+1/2'
'-x, -z+1/2, -y+1/2'
'-z, -y+1/2, -x+1/2'
'x, z+1/2, -y+1/2'
'-z, y+1/2, x+1/2'
'x, -z+1/2, y+1/2'
'z, y+1/2, -x+1/2'
'-x, z+1/2, y+1/2'
'z, -y+1/2, x+1/2'
'x+1/2, y, z+1/2'
'-x+1/2, -y, z+1/2'
'x+1/2, -y, -z+1/2'
'-x+1/2, y, -z+1/2'
'z+1/2, x, y+1/2'
'y+1/2, z, x+1/2'
'-z+1/2, -x, y+1/2'
'-y+1/2, z, -x+1/2'
'z+1/2, -x, -y+1/2'
'-y+1/2, -z, x+1/2'
'-z+1/2, x, -y+1/2'
'y+1/2, -z, -x+1/2'
'-y+1/2, -x, -z+1/2'
'y+1/2, x, -z+1/2'
'y+1/2, -x, z+1/2'
'-y+1/2, x, z+1/2'
'-x+1/2, -z, -y+1/2'
'-z+1/2, -y, -x+1/2'
'x+1/2, z, -y+1/2'
'-z+1/2, y, x+1/2'
'x+1/2, -z, y+1/2'
'z+1/2, y, -x+1/2'
'-x+1/2, z, y+1/2'
'z+1/2, -y, x+1/2'
'x+1/2, y+1/2, z'
'-x+1/2, -y+1/2, z'
'x+1/2, -y+1/2, -z'
'-x+1/2, y+1/2, -z'
'z+1/2, x+1/2, y'
'y+1/2, z+1/2, x'
'-z+1/2, -x+1/2, y'
'-y+1/2, z+1/2, -x'
'z+1/2, -x+1/2, -y'
'-y+1/2, -z+1/2, x'
'-z+1/2, x+1/2, -y'
'y+1/2, -z+1/2, -x'
'-y+1/2, -x+1/2, -z'
'y+1/2, x+1/2, -z'
'y+1/2, -x+1/2, z'
'-y+1/2, x+1/2, z'
'-x+1/2, -z+1/2, -y'
'-z+1/2, -y+1/2, -x'
'x+1/2, z+1/2, -y'
'-z+1/2, y+1/2, x'
'x+1/2, -z+1/2, y'
'z+1/2, y+1/2, -x'
'-x+1/2, z+1/2, y'
'z+1/2, -y+1/2, x'
'-x, -y, -z'
'x, y, -z'
'-x, y, z'
'x, -y, z'
'-z, -x, -y'
'-y, -z, -x'
'z, x, -y'
'y, -z, x'
'-z, x, y'
'y, z, -x'
'z, -x, y'
'-y, z, x'
'y, x, z'
'-y, -x, z'
'-y, x, -z'
'y, -x, -z'
'x, z, y'
'z, y, x'
'-x, -z, y'
'z, -y, -x'
'-x, z, -y'
'-z, -y, x'
'x, -z, -y'
'-z, y, -x'
'-x, -y+1/2, -z+1/2'
'x, y+1/2, -z+1/2'
'-x, y+1/2, z+1/2'
'x, -y+1/2, z+1/2'
'-z, -x+1/2, -y+1/2'
'-y, -z+1/2, -x+1/2'
'z, x+1/2, -y+1/2'
'y, -z+1/2, x+1/2'
'-z, x+1/2, y+1/2'
'y, z+1/2, -x+1/2'
'z, -x+1/2, y+1/2'
'-y, z+1/2, x+1/2'
'y, x+1/2, z+1/2'
'-y, -x+1/2, z+1/2'
'-y, x+1/2, -z+1/2'
'y, -x+1/2, -z+1/2'
'x, z+1/2, y+1/2'
'z, y+1/2, x+1/2'
'-x, -z+1/2, y+1/2'
'z, -y+1/2, -x+1/2'
'-x, z+1/2, -y+1/2'
'-z, -y+1/2, x+1/2'
'x, -z+1/2, -y+1/2'
'-z, y+1/2, -x+1/2'
'-x+1/2, -y, -z+1/2'
'x+1/2, y, -z+1/2'
'-x+1/2, y, z+1/2'
'x+1/2, -y, z+1/2'
'-z+1/2, -x, -y+1/2'
'-y+1/2, -z, -x+1/2'
'z+1/2, x, -y+1/2'
'y+1/2, -z, x+1/2'
'-z+1/2, x, y+1/2'
'y+1/2, z, -x+1/2'
'z+1/2, -x, y+1/2'
'-y+1/2, z, x+1/2'
'y+1/2, x, z+1/2'
'-y+1/2, -x, z+1/2'
'-y+1/2, x, -z+1/2'
'y+1/2, -x, -z+1/2'
'x+1/2, z, y+1/2'
'z+1/2, y, x+1/2'
'-x+1/2, -z, y+1/2'
'z+1/2, -y, -x+1/2'
'-x+1/2, z, -y+1/2'
'-z+1/2, -y, x+1/2'
'x+1/2, -z, -y+1/2'
'-z+1/2, y, -x+1/2'
'-x+1/2, -y+1/2, -z'
'x+1/2, y+1/2, -z'
'-x+1/2, y+1/2, z'
'x+1/2, -y+1/2, z'
'-z+1/2, -x+1/2, -y'
'-y+1/2, -z+1/2, -x'
'z+1/2, x+1/2, -y'
'y+1/2, -z+1/2, x'
'-z+1/2, x+1/2, y'
'y+1/2, z+1/2, -x'
'z+1/2, -x+1/2, y'
'-y+1/2, z+1/2, x'
'y+1/2, x+1/2, z'
'-y+1/2, -x+1/2, z'
'-y+1/2, x+1/2, -z'
'y+1/2, -x+1/2, -z'
'x+1/2, z+1/2, y'
'z+1/2, y+1/2, x'
'-x+1/2, -z+1/2, y'
'z+1/2, -y+1/2, -x'
'-x+1/2, z+1/2, -y'
'-z+1/2, -y+1/2, x'
'x+1/2, -z+1/2, -y'
'-z+1/2, y+1/2, -x'

loop_
_atom_site_label
_atom_site_fract_x
_atom_site_fract_y
_atom_site_fract_z
_atom_site_U_iso_or_equiv
_atom_site_adp_type
_atom_site_calc_flag
_atom_site_refinement_flags
_atom_site_occupancy
_atom_site_disorder_assembly
_atom_site_disorder_group
_atom_site_type_symbol
Mo1 .0000 .0000 .16667(3) .0327(2) Uani d S 1 . . Mo
O1 .0000 .0000 .2881(3) .0448(10) Uani d S 1 . . O
O2 .0000 .0000 .0000 .0213(14) Uani d S 1 . . O
O3 .0000 .13541(13) .13541(13) .0340(5) Uani d S 1 . . O
N1 -.2500 .2500 .2500 .0285(13) Uani d S 1 . . N
C1 -.3112(3) .3112(3) .3112(3) .0594(17) Uani d S 1 . . C
H1 -.2860 .3172 .3646 .089 Uiso calc PR .50 . . H
O4 .0000 .0000 .5000 .042(2) Uani d S 1 . . O
H4 .0000 .0724 .5000 .050 Uiso d SP .33 . . H

loop_
_atom_site_aniso_label
_atom_site_aniso_U_11
_atom_site_aniso_U_22
_atom_site_aniso_U_33
_atom_site_aniso_U_12
_atom_site_aniso_U_13
_atom_site_aniso_U_23
Mo1 .0372(2) .0372(2) .0237(2) .000 .000 .000
O1 .0558(16) .0558(16) .0228(17) .000 .000 .000
O2 .0213(14) .0213(14) .0213(14) .000 .000 .000
O3 .0452(14) .0284(8) .0284(8) .000 .000 -.0071(10)
N1 .0285(13) .0285(13) .0285(13) .000 .000 .000
C1 .0594(17) .0594(17) .0594(17) .0148(15) .0148(15) -.0148(15)
O4 .042(2) .042(2) .042(2) .000 .000 .000

loop_
_atom_type_symbol
_atom_type_description
_atom_type_scat_dispersion_real
_atom_type_scat_dispersion_imag
_atom_type_scat_source
C C .0033 .0016 'International Tables Vol C Tables 4.2.6.8 and 6.1.1.4'
H H .0000 .0000 'International Tables Vol C Tables 4.2.6.8 and 6.1.1.4'
N N .0061 .0033 'International Tables Vol C Tables 4.2.6.8 and 6.1.1.4'
O O .0106 .0060 'International Tables Vol C Tables 4.2.6.8 and 6.1.1.4'
Mo Mo -1.6832 .6857 'International Tables Vol C Tables 4.2.6.8 and 6.1.1.4'

loop_
_geom_angle_atom_site_label_1
_geom_angle_atom_site_label_2
_geom_angle_atom_site_label_3
_geom_angle_site_symmetry_1
_geom_angle_site_symmetry_3
_geom_angle
O1 Mo1 O3 . 5 103.00(6)
O1 Mo1 O3 . 7 103.00(6)
O3 Mo1 O3 5 7 154.01(13)
O1 Mo1 O3 . 2 103.00(6)
O3 Mo1 O3 5 2 87.10(3)
O3 Mo1 O3 7 2 87.10(3)
O1 Mo1 O3 . . 103.00(6)
O3 Mo1 O3 5 . 87.10(3)
O3 Mo1 O3 7 . 87.10(3)
O3 Mo1 O3 2 . 154.01(13)
O1 Mo1 O2 . . 180.0
O3 Mo1 O2 5 . 77.00(6)
O3 Mo1 O2 7 . 77.00(6)
O3 Mo1 O2 2 . 77.00(6)
O3 Mo1 O2 . . 77.00(6)
Mo1 O2 Mo1 5 6 90.0
Mo1 O2 Mo1 5 . 90.0
Mo1 O2 Mo1 6 . 90.0
Mo1 O2 Mo1 5 102 90.0
Mo1 O2 Mo1 6 102 180.0
Mo1 O2 Mo1 . 102 90.0
Mo1 O2 Mo1 5 101 180.0
Mo1 O2 Mo1 6 101 90.0
Mo1 O2 Mo1 . 101 90.0
Mo1 O2 Mo1 102 101 90.0
Mo1 O2 Mo1 5 97 90.0
Mo1 O2 Mo1 6 97 90.0
Mo1 O2 Mo1 . 97 180.0
Mo1 O2 Mo1 102 97 90.0
Mo1 O2 Mo1 101 97 90.0
Mo1 O3 Mo1 6 . 115.99(13)
C1 N1 C1 52_455 74_455 109.5
C1 N1 C1 52_455 27 109.5
C1 N1 C1 74_455 27 109.5
C1 N1 C1 52_455 . 109.5
C1 N1 C1 74_455 . 109.5
C1 N1 C1 27 . 109.5
N1 C1 H1 . . 109.5

loop_
_geom_bond_atom_site_label_1
_geom_bond_atom_site_label_2
_geom_bond_site_symmetry_2
_geom_bond_distance
_geom_bond_publ_flag
Mo1 O1 . 1.679(4) y
Mo1 O3 5 1.9212(15) y
Mo1 O3 7 1.9212(15) y
Mo1 O3 2 1.9212(15) y
Mo1 O3 . 1.9212(15) y
Mo1 O2 . 2.3041(9) y
N1 C1 52_455 1.465(6) ?
N1 C1 74_455 1.465(6) ?
N1 C1 27 1.465(6) ?
N1 C1 . 1.465(6) ?
C1 H1 . .82 ?
O4 H4 . 1.00 ?

loop_
_geom_hbond_atom_site_label_D
_geom_hbond_atom_site_label_H
_geom_hbond_atom_site_label_A
_geom_hbond_site_symmetry_A
_geom_hbond_distance_DH
_geom_hbond_distance_HA
_geom_hbond_distance_DA
_geom_hbond_angle_DHA
_geom_hbond_publ_flag
OW1 HW1 O1 126 1.00 1.93 2.929(4) 180 no
